data_4112044
loop_
_publ_author_name
'Charles Edwin Webster'
'Christopher L. Gross'
'Dianna M. Young'
'Gregory S. Girolami'
'Arthur J. Schultz'
'Michael B. Hall'
'Juergen Eckert'

_publ_section_title
;
 Electronic and Steric Effects on Molecular Dihydrogen Activation in
 [Cp*OsH4(L)]+ (L = PPh3, AsPh3, and PCy3)
;
_journal_name_full 'Journal of the American Chemical Society'
_journal_page_first 15091
_journal_page_last 15101
_journal_paper_doi 10.1021/ja052336k
_journal_volume 127
_journal_year 2005
_chemical_formula_sum 'C28 H52 B F4 Os P'
_chemical_formula_weight 696.71
_space_group_IT_number 2
_symmetry_cell_setting triclinic
_symmetry_space_group_name_Hall '-P 1'
_symmetry_space_group_name_H-M 'P -1'
_audit_author_name 'Arthur J. Schultz'
_audit_creation_date 2005-03-26T21:14
_audit_creation_method 'from EXP file using GSAS2CIF'
_audit_update_record ' 2005-03-26T21:14  Initial CIF as created by GSAS2CIF'
_cell_angle_alpha 94.185(16)
_cell_angle_beta 90.014(15)
_cell_angle_gamma 101.385(16)
_cell_formula_units_Z 2
_cell_length_a 8.8096(16)
_cell_length_b 9.6314(18)
_cell_length_c 17.1441(32)
_cell_volume 1422.1(5)
_computing_structure_refinement GSAS
_pd_block_id 2005-03-26T21:14|OSH4CHX_phase1|Arthur_J._Schultz||
_pd_phase_name '[OsH2(H2)Cp*(P(c-hx)3)][BF4] at 20 K'
_refine_ls_goodness_of_fit_all 1.72
_refine_ls_matrix_type full
_refine_ls_number_parameters 308
_refine_ls_number_restraints 0
_reflns_d_resolution_high 0.446
_reflns_d_resolution_low 3.139
_reflns_limit_h_max 18
_reflns_limit_h_min -11
_reflns_limit_k_max 15
_reflns_limit_k_min -20
_reflns_limit_l_max 25
_reflns_limit_l_min -36
_reflns_number_total 2426
_cod_data_source_file ja052336ksi20050411_101157.cif
_cod_data_source_block OSH4CHX_publ
_cod_original_cell_volume 1422.07056
_cod_database_code 4112044
_cod_database_fobs_code 4112044

loop_
_symmetry_equiv_pos_site_id
_symmetry_equiv_pos_as_xyz
1 +x,+y,+z
-1 -x,-y,-z

loop_
_atom_site_type_symbol
_atom_site_label
_atom_site_fract_x
_atom_site_fract_y
_atom_site_fract_z
_atom_site_occupancy
_atom_site_thermal_displace_type
_atom_site_U_iso_or_equiv
_atom_site_symmetry_multiplicity
Os Os 0.2227(5) 0.2426(5) 0.19662(27) 1.0 Uiso 0.0052(9) 2
C C(1) 0.0425(8) 0.2385(8) 0.0979(5) 1.0 Uiso 0.0094(7) 2
C C(2) 0.0733(9) 0.0983(8) 0.1012(4) 1.0 Uiso 0.0094(7) 2
C C(3) 0.2355(8) 0.1040(7) 0.0876(5) 1.0 Uiso 0.0094(7) 2
C C(4) 0.3056(8) 0.2478(8) 0.0733(4) 1.0 Uiso 0.0094(7) 2
C C(5) 0.1860(8) 0.3309(8) 0.0804(4) 1.0 Uiso 0.0094(7) 2
C C(6) -0.1114(9) 0.2808(9) 0.1026(5) 1.0 Uiso 0.0158(8) 2
C C(8) 0.3142(10) -0.0204(9) 0.0786(5) 1.0 Uiso 0.0158(8) 2
C C(7) -0.0436(10) -0.0353(9) 0.1082(5) 1.0 Uiso 0.0158(8) 2
C C(9) 0.4670(9) 0.3027(9) 0.0463(5) 1.0 Uiso 0.0158(8) 2
C C(10) 0.2050(10) 0.4819(9) 0.0592(5) 1.0 Uiso 0.0158(8) 2
P P 0.1201(11) 0.3305(10) 0.3128(6) 1.0 Uiso 0.0105(21) 2
C C(11) 0.1596(9) 0.5273(8) 0.3286(5) 1.0 Uiso 0.0128(4) 2
C C(12) 0.3344(9) 0.5891(8) 0.3346(5) 1.0 Uiso 0.0128(4) 2
C C(13) 0.3679(9) 0.7506(8) 0.3496(5) 1.0 Uiso 0.0128(4) 2
C C(14) 0.2915(9) 0.8177(8) 0.2861(5) 1.0 Uiso 0.0128(4) 2
C C(15) 0.1160(9) 0.7603(8) 0.2822(5) 1.0 Uiso 0.0128(4) 2
C C(16) 0.0801(9) 0.5975(8) 0.2674(5) 1.0 Uiso 0.0128(4) 2
C C(21) -0.0955(9) 0.2823(8) 0.3145(5) 1.0 Uiso 0.0128(4) 2
C C(22) -0.1606(9) 0.1241(8) 0.2910(5) 1.0 Uiso 0.0128(4) 2
C C(23) -0.3379(9) 0.0939(8) 0.2815(5) 1.0 Uiso 0.0128(4) 2
C C(24) -0.4113(9) 0.1424(8) 0.3569(5) 1.0 Uiso 0.0128(4) 2
C C(25) -0.3467(9) 0.3005(8) 0.3819(5) 1.0 Uiso 0.0128(4) 2
C C(26) -0.1696(9) 0.3276(8) 0.3908(5) 1.0 Uiso 0.0128(4) 2
C C(31) 0.2058(9) 0.2758(8) 0.4025(5) 1.0 Uiso 0.0128(4) 2
C C(32) 0.1938(9) 0.3677(8) 0.4788(5) 1.0 Uiso 0.0128(4) 2
C C(33) 0.2797(9) 0.3199(8) 0.5458(5) 1.0 Uiso 0.0128(4) 2
C C(34) 0.2180(9) 0.1632(8) 0.5594(5) 1.0 Uiso 0.0128(4) 2
C C(35) 0.2293(9) 0.0700(8) 0.4834(5) 1.0 Uiso 0.0128(4) 2
C C(36) 0.1469(9) 0.1171(8) 0.4142(5) 1.0 Uiso 0.0128(4) 2
B B 0.3101(10) 0.3712(9) 0.8113(6) 1.0 Uiso 0.0112(20) 2
F F(1) 0.1962(11) 0.3632(10) 0.8672(6) 1.0 Uiso 0.0176(11) 2
F F(2) 0.2658(11) 0.2622(10) 0.7541(6) 1.0 Uiso 0.0176(11) 2
F F(3) 0.4467(11) 0.3589(10) 0.8478(6) 1.0 Uiso 0.0176(11) 2
F F(4) 0.3294(11) 0.5012(10) 0.7803(6) 1.0 Uiso 0.0176(11) 2
H H(4) 0.2982(19) 0.4083(18) 0.2118(11) 1.0 Uiso 0.029(4) 2
H H(3) 0.1523(18) 0.1123(17) 0.2501(10) 1.0 Uiso 0.024(4) 2
H H(2) 0.3426(24) 0.1715(23) 0.2422(13) 1.0 Uiso 0.051(6) 2
H H(1) 0.4030(23) 0.2991(21) 0.2228(12) 1.0 Uiso 0.044(5) 2
H H(6A) -0.1540(24) 0.2784(21) 0.0425(13) 1.0 Uiso 0.0477(13) 2
H H(6B) -0.1067(24) 0.3894(22) 0.1271(13) 1.0 Uiso 0.0477(13) 2
H H(6C) -0.1965(24) 0.2035(21) 0.1315(13) 1.0 Uiso 0.0477(13) 2
H H(8A) 0.4331(25) 0.0043(22) 0.1012(14) 1.0 Uiso 0.0477(13) 2
H H(8B) 0.3070(23) -0.0589(22) 0.0171(14) 1.0 Uiso 0.0477(13) 2
H H(8C) 0.2564(24) -0.1131(22) 0.1083(13) 1.0 Uiso 0.0477(13) 2
H H(7A) -0.0119(23) -0.1144(22) 0.1443(13) 1.0 Uiso 0.0477(13) 2
H H(7B) -0.0760(24) -0.0859(21) 0.0504(13) 1.0 Uiso 0.0477(13) 2
H H(7C) -0.1578(25) -0.0209(21) 0.1279(13) 1.0 Uiso 0.0477(13) 2
H H(9A) 0.4674(23) 0.3010(22) -0.0176(13) 1.0 Uiso 0.0477(13) 2
H H(9B) 0.5483(25) 0.2385(22) 0.0642(13) 1.0 Uiso 0.0477(13) 2
H H(9C) 0.5053(24) 0.4127(22) 0.0698(13) 1.0 Uiso 0.0477(13) 2
H H(10A) 0.2027(24) 0.4880(22) -0.0044(14) 1.0 Uiso 0.0477(13) 2
H H(10B) 0.3073(24) 0.5539(22) 0.0841(13) 1.0 Uiso 0.0477(13) 2
H H(10C) 0.1107(25) 0.5325(22) 0.0806(13) 1.0 Uiso 0.0477(13) 2
H H(11) 0.1095(19) 0.5462(17) 0.3858(11) 1.0 Uiso 0.0283(7) 2
H H(12A) 0.3915(19) 0.5419(17) 0.3798(11) 1.0 Uiso 0.0283(7) 2
H H(12B) 0.3956(20) 0.5684(18) 0.2809(11) 1.0 Uiso 0.0283(7) 2
H H(13A) 0.3234(19) 0.7805(18) 0.4068(11) 1.0 Uiso 0.0283(7) 2
H H(13B) 0.4928(20) 0.7922(18) 0.3501(11) 1.0 Uiso 0.0283(7) 2
H H(14A) 0.3420(19) 0.7928(18) 0.2297(11) 1.0 Uiso 0.0283(7) 2
H H(14B) 0.3119(19) 0.9325(18) 0.3001(10) 1.0 Uiso 0.0283(7) 2
H H(15A) 0.0615(19) 0.8040(18) 0.2352(11) 1.0 Uiso 0.0283(7) 2
H H(15B) 0.0710(19) 0.7898(18) 0.3394(11) 1.0 Uiso 0.0283(7) 2
H H(16A) -0.0459(19) 0.5617(17) 0.2664(10) 1.0 Uiso 0.0283(7) 2
H H(16B) 0.1227(19) 0.5702(17) 0.2093(11) 1.0 Uiso 0.0283(7) 2
H H(21) -0.1292(19) 0.3439(17) 0.2683(11) 1.0 Uiso 0.0283(7) 2
H H(22A) -0.1040(19) 0.0887(17) 0.2385(11) 1.0 Uiso 0.0283(7) 2
H H(22B) -0.1310(19) 0.0612(18) 0.3377(11) 1.0 Uiso 0.0283(7) 2
H H(23A) -0.3706(19) 0.1547(17) 0.2344(11) 1.0 Uiso 0.0283(7) 2
H H(23B) -0.3772(19) -0.0199(18) 0.2648(10) 1.0 Uiso 0.0283(7) 2
H H(24A) -0.5377(20) 0.1234(18) 0.3525(10) 1.0 Uiso 0.0283(7) 2
H H(24B) -0.3927(20) 0.0828(18) 0.4073(10) 1.0 Uiso 0.0283(7) 2
H H(25A) -0.3945(19) 0.3349(17) 0.4371(11) 1.0 Uiso 0.0283(7) 2
H H(25B) -0.3773(19) 0.3678(18) 0.3378(10) 1.0 Uiso 0.0283(7) 2
H H(26A) -0.1293(19) 0.4406(18) 0.4077(10) 1.0 Uiso 0.0283(7) 2
H H(26B) -0.1394(19) 0.2647(17) 0.4371(11) 1.0 Uiso 0.0283(7) 2
H H(31) 0.3284(20) 0.2910(17) 0.3864(10) 1.0 Uiso 0.0283(7) 2
H H(32A) 0.2420(19) 0.4791(18) 0.4709(10) 1.0 Uiso 0.0283(7) 2
H H(32B) 0.0708(20) 0.3594(17) 0.4938(10) 1.0 Uiso 0.0283(7) 2
H H(33A) 0.4040(19) 0.3326(18) 0.5358(10) 1.0 Uiso 0.0283(7) 2
H H(33B) 0.2728(19) 0.3790(18) 0.6020(11) 1.0 Uiso 0.0283(7) 2
H H(34A) 0.2822(19) 0.1299(17) 0.6066(10) 1.0 Uiso 0.0283(7) 2
H H(34B) 0.0968(20) 0.1491(18) 0.5761(10) 1.0 Uiso 0.0283(7) 2
H H(35A) 0.1842(19) -0.0425(18) 0.4918(10) 1.0 Uiso 0.0283(7) 2
H H(35B) 0.3538(20) 0.0839(18) 0.4710(10) 1.0 Uiso 0.0283(7) 2
H H(36A) 0.0249(20) 0.1029(17) 0.4315(10) 1.0 Uiso 0.0283(7) 2
H H(36B) 0.1514(19) 0.0495(17) 0.3602(11) 1.0 Uiso 0.0283(7) 2

loop_
_atom_type_symbol
_atom_type_number_in_cell
Os 2.0
C_ 56.0
P_ 2.0
B_ 2.0
F_ 8.0
H_ 104.0

loop_
_geom_angle_atom_site_label_1
_geom_angle_atom_site_label_2
_geom_angle_atom_site_label_3
_geom_angle
_geom_angle_site_symmetry_1
_geom_angle_site_symmetry_3
_geom_angle_publ_flag
C(3) Os C(4) 37.57(27) 1_555 1_555 n
C(3) Os C(5) 62.10(30) 1_555 1_555 n
C(3) Os P 158.68(34) 1_555 1_555 n
C(3) Os H(4) 127.0(7) 1_555 1_555 n
C(3) Os H(3) 95.2(7) 1_555 1_555 n
C(3) Os H(2) 92.5(9) 1_555 1_555 n
C(3) Os H(1) 103.8(9) 1_555 1_555 n
C(4) Os C(5) 37.35(29) 1_555 1_555 n
C(4) Os P 156.0(4) 1_555 1_555 n
C(4) Os H(4) 89.6(7) 1_555 1_555 n
C(4) Os H(3) 132.5(7) 1_555 1_555 n
C(4) Os H(2) 105.2(10) 1_555 1_555 n
C(4) Os H(1) 86.4(8) 1_555 1_555 n
C(5) Os P 120.9(4) 1_555 1_555 n
C(5) Os H(4) 76.8(6) 1_555 1_555 n
C(5) Os H(3) 141.8(6) 1_555 1_555 n
C(5) Os H(2) 141.7(10) 1_555 1_555 n
C(5) Os H(1) 107.7(7) 1_555 1_555 n
P Os H(4) 71.6(7) 1_555 1_555 n
P Os H(3) 69.8(7) 1_555 1_555 n
P Os H(2) 93.4(10) 1_555 1_555 n
P Os H(1) 95.3(9) 1_555 1_555 n
H(4) Os H(3) 136.5(9) 1_555 1_555 n
H(4) Os H(2) 101.4(10) 1_555 1_555 n
H(4) Os H(1) 57.4(10) 1_555 1_555 n
H(3) Os H(2) 62.2(10) 1_555 1_555 n
H(3) Os H(1) 107.4(9) 1_555 1_555 n
H(2) Os H(1) 47.8(9) 1_555 1_555 n
C(2) C(1) C(5) 107.5(6) 1_555 1_555 n
C(2) C(1) C(6) 127.1(6) 1_555 1_555 n
C(5) C(1) C(6) 125.1(6) 1_555 1_555 n
C(1) C(2) C(3) 108.5(6) 1_555 1_555 n
C(1) C(2) C(7) 126.6(6) 1_555 1_555 n
C(3) C(2) C(7) 124.5(7) 1_555 1_555 n
Os C(3) C(2) 74.0(5) 1_555 1_555 n
Os C(3) C(4) 71.4(5) 1_555 1_555 n
Os C(3) C(8) 126.7(6) 1_555 1_555 n
C(2) C(3) C(4) 108.1(7) 1_555 1_555 n
C(2) C(3) C(8) 126.2(6) 1_555 1_555 n
C(4) C(3) C(8) 125.2(7) 1_555 1_555 n
Os C(4) C(3) 71.0(4) 1_555 1_555 n
Os C(4) C(5) 72.5(5) 1_555 1_555 n
Os C(4) C(9) 127.3(5) 1_555 1_555 n
C(3) C(4) C(5) 107.3(6) 1_555 1_555 n
C(3) C(4) C(9) 127.9(7) 1_555 1_555 n
C(5) C(4) C(9) 124.4(6) 1_555 1_555 n
Os C(5) C(1) 73.4(4) 1_555 1_555 n
Os C(5) C(4) 70.1(4) 1_555 1_555 n
Os C(5) C(10) 130.3(6) 1_555 1_555 n
C(1) C(5) C(4) 108.6(6) 1_555 1_555 n
C(1) C(5) C(10) 126.2(7) 1_555 1_555 n
C(4) C(5) C(10) 124.5(7) 1_555 1_555 n
C(1) C(6) H(6A) 106.8(14) 1_555 1_555 n
C(1) C(6) H(6B) 114.0(12) 1_555 1_555 n
C(1) C(6) H(6C) 111.8(13) 1_555 1_555 n
H(6A) C(6) H(6B) 105.3(16) 1_555 1_555 n
H(6A) C(6) H(6C) 105.8(16) 1_555 1_555 n
H(6B) C(6) H(6C) 112.4(18) 1_555 1_555 n
C(3) C(8) H(8A) 112.8(14) 1_555 1_555 n
C(3) C(8) H(8B) 107.9(12) 1_555 1_555 n
C(3) C(8) H(8C) 114.2(15) 1_555 1_555 n
H(8A) C(8) H(8B) 112.4(19) 1_555 1_555 n
H(8A) C(8) H(8C) 105.8(16) 1_555 1_555 n
H(8B) C(8) H(8C) 103.4(17) 1_555 1_555 n
C(2) C(7) H(7A) 117.3(12) 1_555 1_555 n
C(2) C(7) H(7B) 109.6(12) 1_555 1_555 n
C(2) C(7) H(7C) 115.5(12) 1_555 1_555 n
H(7A) C(7) H(7B) 108.2(18) 1_555 1_555 n
H(7A) C(7) H(7C) 105.7(17) 1_555 1_555 n
H(7B) C(7) H(7C) 98.8(16) 1_555 1_555 n
C(4) C(9) H(9A) 109.5(12) 1_555 1_555 n
C(4) C(9) H(9B) 112.0(12) 1_555 1_555 n
C(4) C(9) H(9C) 109.2(14) 1_555 1_555 n
H(9A) C(9) H(9B) 108.1(18) 1_555 1_555 n
H(9A) C(9) H(9C) 108.1(17) 1_555 1_555 n
H(9B) C(9) H(9C) 109.8(17) 1_555 1_555 n
C(5) C(10) H(10A) 111.3(13) 1_555 1_555 n
C(5) C(10) H(10B) 115.2(13) 1_555 1_555 n
C(5) C(10) H(10C) 112.7(12) 1_555 1_555 n
H(10A) C(10) H(10B) 109.4(17) 1_555 1_555 n
H(10A) C(10) H(10C) 104.8(17) 1_555 1_555 n
H(10B) C(10) H(10C) 102.6(18) 1_555 1_555 n
Os P C(11) 114.5(5) 1_555 1_555 n
Os P C(21) 112.5(6) 1_555 1_555 n
Os P C(31) 112.7(6) 1_555 1_555 n
C(11) P C(21) 103.1(6) 1_555 1_555 n
C(11) P C(31) 102.8(6) 1_555 1_555 n
C(21) P C(31) 110.5(6) 1_555 1_555 n
P C(11) C(12) 111.5(6) 1_555 1_555 n
P C(11) C(16) 112.8(6) 1_555 1_555 n
P C(11) H(11) 103.4(10) 1_555 1_555 n
C(12) C(11) C(16) 111.6(6) 1_555 1_555 n
C(12) C(11) H(11) 107.9(11) 1_555 1_555 n
C(16) C(11) H(11) 109.1(11) 1_555 1_555 n
C(11) C(12) C(13) 111.9(7) 1_555 1_555 n
C(11) C(12) H(12A) 112.0(11) 1_555 1_555 n
C(11) C(12) H(12B) 113.0(11) 1_555 1_555 n
C(13) C(12) H(12A) 109.8(11) 1_555 1_555 n
C(13) C(12) H(12B) 105.1(10) 1_555 1_555 n
H(12A) C(12) H(12B) 104.6(16) 1_555 1_555 n
C(12) C(13) C(14) 110.2(7) 1_555 1_555 n
C(12) C(13) H(13A) 110.0(10) 1_555 1_555 n
C(12) C(13) H(13B) 110.3(12) 1_555 1_555 n
C(14) C(13) H(13A) 109.3(11) 1_555 1_555 n
C(14) C(13) H(13B) 109.1(11) 1_555 1_555 n
H(13A) C(13) H(13B) 107.9(15) 1_555 1_555 n
C(13) C(14) C(15) 110.9(6) 1_555 1_555 n
C(13) C(14) H(14A) 108.7(11) 1_555 1_555 n
C(13) C(14) H(14B) 108.5(11) 1_555 1_555 n
C(15) C(14) H(14A) 109.4(11) 1_555 1_555 n
C(15) C(14) H(14B) 108.5(11) 1_555 1_555 n
H(14A) C(14) H(14B) 110.8(15) 1_555 1_555 n
C(14) C(15) C(16) 110.9(7) 1_555 1_555 n
C(14) C(15) H(15A) 111.3(11) 1_555 1_555 n
C(14) C(15) H(15B) 106.4(11) 1_555 1_555 n
C(16) C(15) H(15A) 107.7(12) 1_555 1_555 n
C(16) C(15) H(15B) 109.2(10) 1_555 1_555 n
H(15A) C(15) H(15B) 111.3(16) 1_555 1_555 n
C(11) C(16) C(15) 111.3(6) 1_555 1_555 n
C(11) C(16) H(16A) 112.4(10) 1_555 1_555 n
C(11) C(16) H(16B) 109.0(11) 1_555 1_555 n
C(15) C(16) H(16A) 108.1(11) 1_555 1_555 n
C(15) C(16) H(16B) 108.2(10) 1_555 1_555 n
H(16A) C(16) H(16B) 107.7(14) 1_555 1_555 n
P C(21) C(22) 113.6(7) 1_555 1_555 n
P C(21) C(26) 115.3(6) 1_555 1_555 n
P C(21) H(21) 102.2(10) 1_555 1_555 n
C(22) C(21) C(26) 109.9(6) 1_555 1_555 n
C(22) C(21) H(21) 107.4(11) 1_555 1_555 n
C(26) C(21) H(21) 107.7(13) 1_555 1_555 n
C(21) C(22) C(23) 111.7(7) 1_555 1_555 n
C(21) C(22) H(22A) 110.7(10) 1_555 1_555 n
C(21) C(22) H(22B) 108.3(11) 1_555 1_555 n
C(23) C(22) H(22A) 112.1(11) 1_555 1_555 n
C(23) C(22) H(22B) 108.0(11) 1_555 1_555 n
H(22A) C(22) H(22B) 105.8(16) 1_555 1_555 n
C(22) C(23) C(24) 110.0(7) 1_555 1_555 n
C(22) C(23) H(23A) 109.5(10) 1_555 1_555 n
C(22) C(23) H(23B) 108.3(11) 1_555 1_555 n
C(24) C(23) H(23A) 107.6(12) 1_555 1_555 n
C(24) C(23) H(23B) 112.9(11) 1_555 1_555 n
H(23A) C(23) H(23B) 108.5(14) 1_555 1_555 n
C(23) C(24) C(25) 111.9(6) 1_555 1_555 n
C(23) C(24) H(24A) 112.3(12) 1_555 1_555 n
C(23) C(24) H(24B) 113.8(13) 1_555 1_555 n
C(25) C(24) H(24A) 109.9(11) 1_555 1_555 n
C(25) C(24) H(24B) 106.2(11) 1_555 1_555 n
H(24A) C(24) H(24B) 102.2(14) 1_555 1_555 n
C(24) C(25) C(26) 110.4(7) 1_555 1_555 n
C(24) C(25) H(25A) 112.4(10) 1_555 1_555 n
C(24) C(25) H(25B) 110.0(11) 1_555 1_555 n
C(26) C(25) H(25A) 108.4(11) 1_555 1_555 n
C(26) C(25) H(25B) 108.8(11) 1_555 1_555 n
H(25A) C(25) H(25B) 106.6(16) 1_555 1_555 n
C(21) C(26) C(25) 110.8(7) 1_555 1_555 n
C(21) C(26) H(26A) 111.7(11) 1_555 1_555 n
C(21) C(26) H(26B) 108.5(13) 1_555 1_555 n
C(25) C(26) H(26A) 107.7(11) 1_555 1_555 n
C(25) C(26) H(26B) 108.7(11) 1_555 1_555 n
H(26A) C(26) H(26B) 109.4(15) 1_555 1_555 n
P C(31) C(32) 116.3(7) 1_555 1_555 n
P C(31) C(36) 111.9(6) 1_555 1_555 n
P C(31) H(31) 100.6(10) 1_555 1_555 n
C(32) C(31) C(36) 110.8(7) 1_555 1_555 n
C(32) C(31) H(31) 108.1(11) 1_555 1_555 n
C(36) C(31) H(31) 108.3(10) 1_555 1_555 n
C(31) C(32) C(33) 111.1(7) 1_555 1_555 n
C(31) C(32) H(32A) 110.2(12) 1_555 1_555 n
C(31) C(32) H(32B) 109.2(11) 1_555 1_555 n
C(33) C(32) H(32A) 109.1(10) 1_555 1_555 n
C(33) C(32) H(32B) 109.5(11) 1_555 1_555 n
H(32A) C(32) H(32B) 107.7(14) 1_555 1_555 n
C(32) C(33) C(34) 111.6(6) 1_555 1_555 n
C(32) C(33) H(33A) 112.6(10) 1_555 1_555 n
C(32) C(33) H(33B) 114.7(11) 1_555 1_555 n
C(34) C(33) H(33A) 107.4(11) 1_555 1_555 n
C(34) C(33) H(33B) 106.0(10) 1_555 1_555 n
H(33A) C(33) H(33B) 103.9(14) 1_555 1_555 n
C(33) C(34) C(35) 109.9(6) 1_555 1_555 n
C(33) C(34) H(34A) 110.8(10) 1_555 1_555 n
C(33) C(34) H(34B) 109.3(11) 1_555 1_555 n
C(35) C(34) H(34A) 110.3(13) 1_555 1_555 n
C(35) C(34) H(34B) 108.7(11) 1_555 1_555 n
H(34A) C(34) H(34B) 107.9(14) 1_555 1_555 n
C(34) C(35) C(36) 112.2(7) 1_555 1_555 n
C(34) C(35) H(35A) 110.9(12) 1_555 1_555 n
C(34) C(35) H(35B) 105.6(11) 1_555 1_555 n
C(36) C(35) H(35A) 110.6(11) 1_555 1_555 n
C(36) C(35) H(35B) 108.8(11) 1_555 1_555 n
H(35A) C(35) H(35B) 108.5(15) 1_555 1_555 n
C(31) C(36) C(35) 111.5(6) 1_555 1_555 n
C(31) C(36) H(36A) 108.0(11) 1_555 1_555 n
C(31) C(36) H(36B) 112.2(10) 1_555 1_555 n
C(35) C(36) H(36A) 104.5(11) 1_555 1_555 n
C(35) C(36) H(36B) 112.8(11) 1_555 1_555 n
H(36A) C(36) H(36B) 107.4(14) 1_555 1_555 n
F(1) B F(2) 108.7(8) 1_555 1_555 n
F(1) B F(3) 108.0(8) 1_555 1_555 n
F(1) B F(4) 108.9(9) 1_555 1_555 n
F(2) B F(3) 110.8(9) 1_555 1_555 n
F(2) B F(4) 111.0(8) 1_555 1_555 n
F(3) B F(4) 109.4(8) 1_555 1_555 n
Os H(4) H(1) 62.0(10) 1_555 1_555 n
Os H(2) H(1) 67.2(13) 1_555 1_555 n
Os H(1) H(4) 60.7(9) 1_555 1_555 n
Os H(1) H(2) 65.1(12) 1_555 1_555 n
H(4) H(1) H(2) 120.2(19) 1_555 1_555 n

loop_
_geom_bond_atom_site_label_1
_geom_bond_atom_site_label_2
_geom_bond_distance
_geom_bond_site_symmetry_2
_geom_bond_publ_flag
Os C(1) 2.314(8) 1_555 n
Os C(2) 2.298(8) 1_555 n
Os C(3) 2.232(10) 1_555 n
Os C(4) 2.237(9) 1_555 n
Os C(5) 2.270(8) 1_555 n
Os P 2.357(12) 1_555 n
Os H(4) 1.606(17) 1_555 n
Os H(3) 1.632(15) 1_555 n
Os H(2) 1.599(21) 1_555 n
Os H(1) 1.626(19) 1_555 n
C(1) Os 2.314(8) 1_555 n
C(1) C(2) 1.434(11) 1_555 n
C(1) C(5) 1.440(10) 1_555 n
C(1) C(6) 1.491(12) 1_555 n
C(1) H(6A) 2.088(22) 1_555 n
C(2) Os 2.298(8) 1_555 n
C(2) C(1) 1.434(11) 1_555 n
C(2) C(3) 1.439(11) 1_555 n
C(2) C(7) 1.493(10) 1_555 n
C(3) Os 2.232(10) 1_555 n
C(3) C(2) 1.439(11) 1_555 n
C(3) C(4) 1.439(10) 1_555 n
C(3) C(8) 1.498(12) 1_555 n
C(4) Os 2.237(9) 1_555 n
C(4) C(3) 1.439(10) 1_555 n
C(4) C(5) 1.444(11) 1_555 n
C(4) C(9) 1.502(12) 1_555 n
C(5) Os 2.270(8) 1_555 n
C(5) C(1) 1.440(10) 1_555 n
C(5) C(4) 1.444(11) 1_555 n
C(5) C(10) 1.502(11) 1_555 n
C(6) C(1) 1.491(12) 1_555 n
C(6) H(6A) 1.092(25) 1_555 n
C(6) H(6B) 1.092(26) 1_555 n
C(6) H(6C) 1.093(23) 1_555 n
C(8) C(3) 1.498(12) 1_555 n
C(8) H(8A) 1.092(25) 1_555 n
C(8) H(8B) 1.091(28) 1_555 n
C(8) H(8C) 1.096(23) 1_555 n
C(7) C(2) 1.493(10) 1_555 n
C(7) H(7A) 1.093(25) 1_555 n
C(7) H(7B) 1.084(27) 1_555 n
C(7) H(7C) 1.092(27) 1_555 n
C(9) C(4) 1.502(12) 1_555 n
C(9) H(9A) 1.094(26) 1_555 n
C(9) H(9B) 1.092(25) 1_555 n
C(9) H(9C) 1.093(25) 1_555 n
C(10) C(5) 1.502(11) 1_555 n
C(10) H(10A) 1.096(27) 1_555 n
C(10) H(10B) 1.089(24) 1_555 n
C(10) H(10C) 1.093(29) 1_555 n
P Os 2.357(12) 1_555 n
P C(11) 1.859(12) 1_555 n
P C(21) 1.865(12) 1_555 n
P C(31) 1.868(12) 1_555 n
P H(4) 2.398(20) 1_555 n
P H(3) 2.357(20) 1_555 n
P H(11) 2.364(22) 1_555 n
P H(21) 2.355(19) 1_555 n
P H(31) 2.335(18) 1_555 n
C(11) P 1.859(12) 1_555 n
C(11) C(12) 1.538(11) 1_555 n
C(11) C(16) 1.529(11) 1_555 n
C(11) H(11) 1.093(26) 1_555 n
C(12) C(11) 1.538(11) 1_555 n
C(12) C(13) 1.527(12) 1_555 n
C(12) H(12A) 1.096(20) 1_555 n
C(12) H(12B) 1.092(26) 1_555 n
C(13) C(12) 1.527(12) 1_555 n
C(13) C(14) 1.528(11) 1_555 n
C(13) H(12B) 2.096(21) 1_555 n
C(13) H(13A) 1.096(26) 1_555 n
C(13) H(13B) 1.094(21) 1_555 n
C(14) C(13) 1.528(11) 1_555 n
C(14) C(15) 1.536(11) 1_555 n
C(14) H(14A) 1.094(26) 1_555 n
C(14) H(14B) 1.093(20) 1_555 n
C(15) C(14) 1.536(11) 1_555 n
C(15) C(16) 1.539(12) 1_555 n
C(15) H(15A) 1.089(21) 1_555 n
C(15) H(15B) 1.097(26) 1_555 n
C(16) C(11) 1.529(11) 1_555 n
C(16) C(15) 1.539(12) 1_555 n
C(16) H(16A) 1.095(20) 1_555 n
C(16) H(16B) 1.098(25) 1_555 n
C(21) P 1.865(12) 1_555 n
C(21) C(22) 1.542(12) 1_555 n
C(21) C(26) 1.535(12) 1_555 n
C(21) H(21) 1.097(21) 1_555 n
C(22) C(21) 1.542(12) 1_555 n
C(22) C(23) 1.537(11) 1_555 n
C(22) H(22A) 1.095(27) 1_555 n
C(22) H(22B) 1.100(20) 1_555 n
C(23) C(22) 1.537(11) 1_555 n
C(23) C(24) 1.530(12) 1_555 n
C(23) H(23A) 1.102(21) 1_555 n
C(23) H(23B) 1.099(21) 1_555 n
C(24) C(23) 1.530(12) 1_555 n
C(24) C(25) 1.546(11) 1_555 n
C(24) H(24A) 1.094(21) 1_555 n
C(24) H(24B) 1.100(20) 1_555 n
C(25) C(24) 1.546(11) 1_555 n
C(25) C(26) 1.536(12) 1_555 n
C(25) H(25A) 1.091(27) 1_555 n
C(25) H(25B) 1.098(21) 1_555 n
C(26) C(21) 1.535(12) 1_555 n
C(26) C(25) 1.536(12) 1_555 n
C(26) H(26A) 1.093(21) 1_555 n
C(26) H(26B) 1.097(20) 1_555 n
C(31) P 1.868(12) 1_555 n
C(31) C(32) 1.541(12) 1_555 n
C(31) C(36) 1.542(11) 1_555 n
C(31) H(31) 1.099(22) 1_555 n
C(32) C(31) 1.541(12) 1_555 n
C(32) C(33) 1.522(11) 1_555 n
C(32) H(32A) 1.092(19) 1_555 n
C(32) H(32B) 1.102(22) 1_555 n
C(33) C(32) 1.522(11) 1_555 n
C(33) C(34) 1.535(11) 1_555 n
C(33) H(33A) 1.092(21) 1_555 n
C(33) H(33B) 1.091(24) 1_555 n
C(34) C(33) 1.535(11) 1_555 n
C(34) C(35) 1.541(12) 1_555 n
C(34) H(34A) 1.090(21) 1_555 n
C(34) H(34B) 1.091(21) 1_555 n
C(35) C(34) 1.541(12) 1_555 n
C(35) C(36) 1.533(11) 1_555 n
C(35) H(35A) 1.097(19) 1_555 n
C(35) H(35B) 1.102(21) 1_555 n
C(35) H(36A) 2.098(18) 1_555 n
C(36) C(31) 1.542(11) 1_555 n
C(36) C(35) 1.533(11) 1_555 n
C(36) H(36A) 1.100(21) 1_555 n
C(36) H(36B) 1.098(24) 1_555 n
B F(1) 1.383(14) 1_555 n
B F(2) 1.380(14) 1_555 n
B F(3) 1.386(13) 1_555 n
B F(4) 1.375(12) 1_555 n
F(1) B 1.383(14) 1_555 n
F(1) F(2) 2.246(15) 1_555 n
F(1) F(3) 2.239(14) 1_555 n
F(1) F(4) 2.244(13) 1_555 n
F(2) B 1.380(14) 1_555 n
F(2) F(1) 2.246(15) 1_555 n
F(2) F(3) 2.277(13) 1_555 n
F(2) F(4) 2.271(13) 1_555 n
F(3) B 1.386(13) 1_555 n
F(3) F(1) 2.239(14) 1_555 n
F(3) F(2) 2.277(13) 1_555 n
F(3) F(4) 2.253(13) 1_555 n
F(4) B 1.375(12) 1_555 n
F(4) F(1) 2.244(13) 1_555 n
F(4) F(2) 2.271(13) 1_555 n
F(4) F(3) 2.253(13) 1_555 n
H(4) Os 1.606(17) 1_555 n
H(4) P 2.398(20) 1_555 n
H(4) H(1) 1.552(28) 1_555 n
H(4) H(12B) 1.931(25) 1_555 n
H(3) Os 1.632(15) 1_555 n
H(3) P 2.357(20) 1_555 n
H(3) H(2) 1.670(27) 1_555 n
H(2) Os 1.599(21) 1_555 n
H(2) H(3) 1.670(27) 1_555 n
H(2) H(1) 1.306(25) 1_555 n
H(1) Os 1.626(19) 1_555 n
H(1) H(4) 1.552(28) 1_555 n
H(1) H(2) 1.306(25) 1_555 n
H(6A) C(1) 2.088(22) 1_555 n
H(6A) C(6) 1.092(25) 1_555 n
H(6A) H(6B) 1.736(33) 1_555 n
H(6A) H(6C) 1.743(31) 1_555 n
H(6B) C(6) 1.092(26) 1_555 n
H(6B) H(6A) 1.736(33) 1_555 n
H(6B) H(6C) 1.815(28) 1_555 n
H(6C) C(6) 1.093(23) 1_555 n
H(6C) H(6A) 1.743(31) 1_555 n
H(6C) H(6B) 1.815(28) 1_555 n
H(8A) C(8) 1.092(25) 1_555 n
H(8A) H(8B) 1.814(31) 1_555 n
H(8A) H(8C) 1.745(29) 1_555 n
H(8B) C(8) 1.091(28) 1_555 n
H(8B) H(8A) 1.814(31) 1_555 n
H(8B) H(8C) 1.716(32) 1_555 n
H(8C) C(8) 1.096(23) 1_555 n
H(8C) H(8A) 1.745(29) 1_555 n
H(8C) H(8B) 1.716(32) 1_555 n
H(7A) C(7) 1.093(25) 1_555 n
H(7A) H(7B) 1.763(32) 1_555 n
H(7A) H(7C) 1.742(31) 1_555 n
H(7B) C(7) 1.084(27) 1_555 n
H(7B) H(7A) 1.763(32) 1_555 n
H(7B) H(7C) 1.653(34) 1_555 n
H(7C) C(7) 1.092(27) 1_555 n
H(7C) H(7A) 1.742(31) 1_555 n
H(7C) H(7B) 1.653(34) 1_555 n
H(9A) C(9) 1.094(26) 1_555 n
H(9A) H(9B) 1.769(30) 1_555 n
H(9A) H(9C) 1.771(33) 1_555 n
H(9B) C(9) 1.092(25) 1_555 n
H(9B) H(9A) 1.769(30) 1_555 n
H(9B) H(9C) 1.787(32) 1_555 n
H(9C) C(9) 1.093(25) 1_555 n
H(9C) H(9A) 1.771(33) 1_555 n
H(9C) H(9B) 1.787(32) 1_555 n
H(10A) C(10) 1.096(27) 1_555 n
H(10A) H(10B) 1.784(31) 1_555 n
H(10A) H(10C) 1.734(34) 1_555 n
H(10B) C(10) 1.089(24) 1_555 n
H(10B) H(10A) 1.784(31) 1_555 n
H(10B) H(10C) 1.703(31) 1_555 n
H(10C) C(10) 1.093(29) 1_555 n
H(10C) H(10A) 1.734(34) 1_555 n
H(10C) H(10B) 1.703(31) 1_555 n
H(11) P 2.364(22) 1_555 n
H(11) C(11) 1.093(26) 1_555 n
H(12A) C(12) 1.096(20) 1_555 n
H(12A) H(12B) 1.731(25) 1_555 n
H(12B) C(12) 1.092(26) 1_555 n
H(12B) C(13) 2.096(21) 1_555 n
H(12B) H(4) 1.931(25) 1_555 n
H(12B) H(12A) 1.731(25) 1_555 n
H(13A) C(13) 1.096(26) 1_555 n
H(13A) H(13B) 1.771(26) 1_555 n
H(13B) C(13) 1.094(21) 1_555 n
H(13B) H(13A) 1.771(26) 1_555 n
H(14A) C(14) 1.094(26) 1_555 n
H(14A) H(14B) 1.801(27) 1_555 n
H(14B) C(14) 1.093(20) 1_555 n
H(14B) H(14A) 1.801(27) 1_555 n
H(15A) C(15) 1.089(21) 1_555 n
H(15A) H(15B) 1.805(25) 1_555 n
H(15B) C(15) 1.097(26) 1_555 n
H(15B) H(15A) 1.805(25) 1_555 n
H(16A) C(16) 1.095(20) 1_555 n
H(16A) H(16B) 1.771(26) 1_555 n
H(16B) C(16) 1.098(25) 1_555 n
H(16B) H(16A) 1.771(26) 1_555 n
H(21) P 2.355(19) 1_555 n
H(21) C(21) 1.097(21) 1_555 n
H(22A) C(22) 1.095(27) 1_555 n
H(22A) H(22B) 1.751(25) 1_555 n
H(22B) C(22) 1.100(20) 1_555 n
H(22B) H(22A) 1.751(25) 1_555 n
H(23A) C(23) 1.102(21) 1_555 n
H(23A) H(23B) 1.787(22) 1_555 n
H(23B) C(23) 1.099(21) 1_555 n
H(23B) H(23A) 1.787(22) 1_555 n
H(24A) C(24) 1.094(21) 1_555 n
H(24A) H(24B) 1.707(24) 1_555 n
H(24B) C(24) 1.100(20) 1_555 n
H(24B) H(24A) 1.707(24) 1_555 n
H(25A) C(25) 1.091(27) 1_555 n
H(25A) H(25B) 1.756(26) 1_555 n
H(25B) C(25) 1.098(21) 1_555 n
H(25B) H(25A) 1.756(26) 1_555 n
H(26A) C(26) 1.093(21) 1_555 n
H(26A) H(26B) 1.788(22) 1_555 n
H(26B) C(26) 1.097(20) 1_555 n
H(26B) H(26A) 1.788(22) 1_555 n
H(31) P 2.335(18) 1_555 n
H(31) C(31) 1.099(22) 1_555 n
H(32A) C(32) 1.092(19) 1_555 n
H(32A) H(32B) 1.772(22) 1_555 n
H(32B) C(32) 1.102(22) 1_555 n
H(32B) H(32A) 1.772(22) 1_555 n
H(33A) C(33) 1.092(21) 1_555 n
H(33A) H(33B) 1.719(28) 1_555 n
H(33B) C(33) 1.091(24) 1_555 n
H(33B) H(33A) 1.719(28) 1_555 n
H(34A) C(34) 1.090(21) 1_555 n
H(34A) H(34B) 1.763(25) 1_555 n
H(34B) C(34) 1.091(21) 1_555 n
H(34B) H(34A) 1.763(25) 1_555 n
H(35A) C(35) 1.097(19) 1_555 n
H(35A) H(35B) 1.785(23) 1_555 n
H(35B) C(35) 1.102(21) 1_555 n
H(35B) H(35A) 1.785(23) 1_555 n
H(36A) C(35) 2.098(18) 1_555 n
H(36A) C(36) 1.100(21) 1_555 n
H(36A) H(36B) 1.771(28) 1_555 n
H(36B) C(36) 1.098(24) 1_555 n
H(36B) H(36A) 1.771(28) 1_555 n
